data_7156257
loop_
_publ_author_name
'Cao, Jun'
'Sun, Jing'
'Yan, Chao-Guo'

_publ_section_title
;
 Regioselective and diastereoselective synthesis of two functionalized
 1,5-methanoindeno[1,2-d]azocines via a three-component reaction.
;
_journal_issue 22
_journal_name_full 'Organic &amp; biomolecular chemistry'
_journal_page_first 4170
_journal_page_last 4175
_journal_paper_doi 10.1039/c8ob00144h
_journal_volume 16
_journal_year 2018
_chemical_formula_moiety 'C27 H24 N2 O3, C H2 Cl2'
_chemical_formula_sum 'C28 H26 Cl2 N2 O3'
_chemical_formula_weight 509.41
_space_group_crystal_system monoclinic
_space_group_IT_number 14
_space_group_name_Hall '-P 2ybc'
_space_group_name_H-M_alt 'P 1 21/c 1'
_symmetry_space_group_name_Hall '-P 2ybc'
_symmetry_space_group_name_H-M 'P 1 21/c 1'
_atom_sites_solution_hydrogens geom
_audit_creation_method SHELXL-2014/7
_cell_angle_alpha 90
_cell_angle_beta 119.60
_cell_angle_gamma 90
_cell_formula_units_Z 4
_cell_length_a 15.2237(16)
_cell_length_b 12.7126(13)
_cell_length_c 15.0411(15)
_cell_measurement_reflns_used 3987
_cell_measurement_temperature 296(2)
_cell_measurement_theta_max 25.77
_cell_measurement_theta_min 2.22
_cell_volume 2531.1(4)
_computing_cell_refinement 'Bruker SAINT'
_computing_data_collection 'Bruker APEX2'
_computing_data_reduction 'Bruker SAINT'
_computing_molecular_graphics 'Bruker SHELXTL'
_computing_publication_material 'Bruker SHELXTL'
_computing_structure_refinement 'SHELXL-2014/7 (Sheldrick, 2014)'
_computing_structure_solution 'SHELXS-97 (Sheldrick 2008)'
_diffrn_ambient_temperature 296(2)
_diffrn_measured_fraction_theta_full 0.837
_diffrn_measured_fraction_theta_max 0.856
_diffrn_measurement_device_type 'CCD area detector'
_diffrn_measurement_method 'phi and omega scans'
_diffrn_radiation_source 'fine-focus sealed tube'
_diffrn_radiation_type MoK\a
_diffrn_radiation_wavelength 0.71073
_diffrn_reflns_av_R_equivalents 0.0489
_diffrn_reflns_av_unetI/netI 0.1090
_diffrn_reflns_Laue_measured_fraction_full 0.837
_diffrn_reflns_Laue_measured_fraction_max 0.856
_diffrn_reflns_limit_h_max 19
_diffrn_reflns_limit_h_min -17
_diffrn_reflns_limit_k_max 16
_diffrn_reflns_limit_k_min -16
_diffrn_reflns_limit_l_max 19
_diffrn_reflns_limit_l_min -15
_diffrn_reflns_number 10626
_diffrn_reflns_point_group_measured_fraction_full 0.837
_diffrn_reflns_point_group_measured_fraction_max 0.856
_diffrn_reflns_theta_full 25.242
_diffrn_reflns_theta_max 27.489
_diffrn_reflns_theta_min 2.221
_exptl_absorpt_coefficient_mu 0.289
_exptl_absorpt_correction_T_max 0.944
_exptl_absorpt_correction_T_min 0.928
_exptl_absorpt_correction_type multi-scan
_exptl_absorpt_process_details sadabs
_exptl_crystal_colour colorless
_exptl_crystal_density_diffrn 1.337
_exptl_crystal_description block
_exptl_crystal_F_000 1064
_exptl_crystal_size_max 0.260
_exptl_crystal_size_mid 0.240
_exptl_crystal_size_min 0.200
_refine_diff_density_max 0.474
_refine_diff_density_min -0.551
_refine_diff_density_rms 0.049
_refine_ls_extinction_method none
_refine_ls_goodness_of_fit_ref 0.973
_refine_ls_hydrogen_treatment constr
_refine_ls_matrix_type full
_refine_ls_number_parameters 317
_refine_ls_number_reflns 4980
_refine_ls_number_restraints 0
_refine_ls_restrained_S_all 0.973
_refine_ls_R_factor_all 0.1457
_refine_ls_R_factor_gt 0.0662
_refine_ls_shift/su_max 0.000
_refine_ls_shift/su_mean 0.000
_refine_ls_structure_factor_coef Fsqd
_refine_ls_weighting_details 'w=1/[\s^2^(Fo^2^)+(0.1063P)^2^] where P=(Fo^2^+2Fc^2^)/3'
_refine_ls_weighting_scheme calc
_refine_ls_wR_factor_gt 0.1740
_refine_ls_wR_factor_ref 0.2021
_reflns_Friedel_coverage 0.000
_reflns_number_gt 2482
_reflns_number_total 4980
_reflns_threshold_expression 'I > 2\s(I)'
_cod_data_source_file c8ob00144h2.cif
_cod_data_source_block 2e
_cod_depositor_comments 'Adding full bibliography for 7156250--7156259.cif.'
_cod_original_cell_volume 2531.0(4)
_cod_database_code 7156257
_shelx_shelxl_version_number 2014/7
_shelx_space_group_comment
; 
The symmetry employed for this shelxl refinement is uniquely defined 
by the following loop, which should always be used as a source of 
symmetry information in preference to the above space-group names. 
They are only intended as comments. 
;
_shelx_estimated_absorpt_t_min 0.929
_shelx_estimated_absorpt_t_max 0.944

loop_
_space_group_symop_operation_xyz
'x, y, z'
'-x, y+1/2, -z+1/2'
'-x, -y, -z'
'x, -y-1/2, z-1/2'

loop_
_atom_site_label
_atom_site_type_symbol
_atom_site_fract_x
_atom_site_fract_y
_atom_site_fract_z
_atom_site_U_iso_or_equiv
_atom_site_adp_type
_atom_site_occupancy
_atom_site_site_symmetry_order
_atom_site_calc_flag
_atom_site_refinement_flags_posn
_atom_site_refinement_flags_adp
C1 C 0.9726(3) 0.9863(5) 0.3106(4) 0.0931(15) Uani 1 1 d . .
H1 H 0.9654 1.0558 0.2887 0.112 Uiso 1 1 calc R U
C2 C 1.0331(4) 0.9203(8) 0.2922(5) 0.129(3) Uani 1 1 d . .
H2 H 1.0671 0.9453 0.2593 0.155 Uiso 1 1 calc R U
C3 C 1.0432(4) 0.8167(9) 0.3229(6) 0.131(3) Uani 1 1 d . .
H3 H 1.0817 0.7707 0.3081 0.157 Uiso 1 1 calc R U
C4 C 0.9967(4) 0.7819(5) 0.3749(6) 0.111(2) Uani 1 1 d . .
H4 H 1.0051 0.7127 0.3975 0.134 Uiso 1 1 calc R U
C5 C 0.9356(3) 0.8514(4) 0.3944(4) 0.0820(13) Uani 1 1 d . .
H5 H 0.9045 0.8279 0.4306 0.098 Uiso 1 1 calc R U
C6 C 0.9221(2) 0.9533(3) 0.3603(3) 0.0574(10) Uani 1 1 d . .
C7 C 0.8544(2) 1.0256(3) 0.3766(3) 0.0588(10) Uani 1 1 d . .
H7A H 0.8759 1.0277 0.4490 0.071 Uiso 1 1 calc R U
H7B H 0.8612 1.0961 0.3559 0.071 Uiso 1 1 calc R U
C8 C 0.7074(2) 0.9940(2) 0.2097(2) 0.0390(7) Uani 1 1 d . .
H8A H 0.7468 0.9458 0.1935 0.047 Uiso 1 1 calc R U
H8B H 0.7145 1.0638 0.1880 0.047 Uiso 1 1 calc R U
C9 C 0.5970(2) 0.9617(2) 0.1507(2) 0.0353(7) Uani 1 1 d . .
H9 H 0.5726 0.9691 0.0773 0.042 Uiso 1 1 calc R U
C10 C 0.5347(2) 1.0303(2) 0.1795(2) 0.0382(7) Uani 1 1 d . .
C11 C 0.5771(2) 1.0337(2) 0.2936(2) 0.0380(7) Uani 1 1 d . .
H11 H 0.5396 1.0863 0.3092 0.046 Uiso 1 1 calc R U
C12 C 0.6875(2) 1.0670(2) 0.3441(2) 0.0445(8) Uani 1 1 d . .
H12A H 0.6919 1.1372 0.3212 0.053 Uiso 1 1 calc R U
H12B H 0.7153 1.0694 0.4177 0.053 Uiso 1 1 calc R U
C13 C 0.56006(19) 0.9239(2) 0.3279(2) 0.0312(6) Uani 1 1 d . .
C14 C 0.62957(19) 0.9055(2) 0.4409(2) 0.0336(7) Uani 1 1 d . .
C15 C 0.6292(2) 0.9559(3) 0.5218(2) 0.0432(7) Uani 1 1 d . .
H15 H 0.5834 1.0097 0.5103 0.052 Uiso 1 1 calc R U
C16 C 0.6978(3) 0.9254(3) 0.6201(2) 0.0553(9) Uani 1 1 d . .
H16 H 0.6967 0.9580 0.6750 0.066 Uiso 1 1 calc R U
C17 C 0.7676(3) 0.8478(3) 0.6386(2) 0.0586(10) Uani 1 1 d . .
H17 H 0.8125 0.8279 0.7055 0.070 Uiso 1 1 calc R U
C18 C 0.7718(2) 0.7989(3) 0.5583(2) 0.0482(8) Uani 1 1 d . .
H18 H 0.8199 0.7474 0.5704 0.058 Uiso 1 1 calc R U
C19 C 0.7022(2) 0.8291(2) 0.4594(2) 0.0362(7) Uani 1 1 d . .
C20 C 0.6853(2) 0.7866(2) 0.3615(2) 0.0335(7) Uani 1 1 d . .
C21 C 0.58570(19) 0.8309(2) 0.27783(19) 0.0297(6) Uani 1 1 d . .
H21 H 0.5353 0.7767 0.2661 0.036 Uiso 1 1 calc R U
C22 C 0.58080(19) 0.8453(2) 0.17389(19) 0.0309(6) Uani 1 1 d . .
H22 H 0.6369 0.8045 0.1772 0.037 Uiso 1 1 calc R U
C23 C 0.4909(2) 0.7602(2) 0.0018(2) 0.0364(8) Uani 1 1 d . .
H23 H 0.5538 0.7596 0.0058 0.044 Uiso 1 1 calc R U
C24 C 0.48513(19) 0.8026(2) 0.08347(19) 0.0305(6) Uani 1 1 d . .
C25 C 0.3906(2) 0.8057(2) 0.0747(2) 0.0402(7) Uani 1 1 d . .
H25 H 0.3821 0.8345 0.1268 0.048 Uiso 1 1 calc R U
C26 C 0.3088(2) 0.7656(3) -0.0120(3) 0.0453(9) Uani 1 1 d . .
H26 H 0.2446 0.7670 -0.0189 0.054 Uiso 1 1 calc R U
C27 C 0.3230(2) 0.7243(3) -0.0868(3) 0.0426(8) Uani 1 1 d . .
H27 H 0.2672 0.6974 -0.1446 0.051 Uiso 1 1 calc R U
C28 C 0.2073(4) 0.9947(4) 0.0911(4) 0.0951(16) Uani 1 1 d . .
H28A H 0.1876 1.0525 0.1195 0.114 Uiso 1 1 calc R U
H28B H 0.2796 0.9998 0.1176 0.114 Uiso 1 1 calc R U
Cl1 Cl 0.18114(10) 0.87657(10) 0.13183(9) 0.0936(4) Uani 1 1 d . .
Cl2 Cl 0.14683(19) 1.00723(13) -0.03889(12) 0.1626(9) Uani 1 1 d . .
N1 N 0.74738(16) 0.99458(19) 0.31972(18) 0.0380(6) Uani 1 1 d . .
N2 N 0.41325(19) 0.7200(2) -0.08221(19) 0.0422(6) Uani 1 1 d . .
O1 O 0.45854(17) 1.07633(19) 0.11835(18) 0.0590(7) Uani 1 1 d . .
O2 O 0.45573(13) 0.92492(16) 0.30055(15) 0.0394(5) Uani 1 1 d . .
H2A H 0.4447 0.8770 0.3302 0.059 Uiso 1 1 calc R U
O3 O 0.73869(17) 0.72482(18) 0.34811(17) 0.0467(6) Uani 1 1 d . .

loop_
_atom_site_aniso_label
_atom_site_aniso_U_11
_atom_site_aniso_U_22
_atom_site_aniso_U_33
_atom_site_aniso_U_23
_atom_site_aniso_U_13
_atom_site_aniso_U_12
C1 0.064(2) 0.138(4) 0.076(3) 0.021(3) 0.034(2) 0.015(3)
C2 0.066(3) 0.228(9) 0.104(5) 0.014(5) 0.051(3) 0.037(5)
C3 0.052(3) 0.198(8) 0.111(5) -0.052(5) 0.015(3) 0.021(4)
C4 0.049(2) 0.094(4) 0.139(6) -0.013(4) 0.007(3) 0.008(3)
C5 0.042(2) 0.088(3) 0.090(3) 0.004(3) 0.013(2) -0.006(2)
C6 0.0275(15) 0.086(3) 0.046(2) -0.0043(19) 0.0085(15) -0.0057(17)
C7 0.0506(19) 0.065(2) 0.049(2) -0.0086(17) 0.0155(17) -0.0185(18)
C8 0.0402(15) 0.0423(17) 0.0393(17) 0.0041(13) 0.0234(14) -0.0053(13)
C9 0.0412(15) 0.0396(16) 0.0242(14) 0.0059(12) 0.0155(12) 0.0019(13)
C10 0.0428(16) 0.0283(15) 0.0438(17) 0.0094(13) 0.0217(15) -0.0024(13)
C11 0.0480(16) 0.0286(15) 0.0433(17) 0.0008(12) 0.0270(15) 0.0043(13)
C12 0.0581(18) 0.0350(17) 0.0414(17) -0.0070(13) 0.0255(16) -0.0097(14)
C13 0.0344(14) 0.0345(16) 0.0298(15) 0.0025(11) 0.0198(13) 0.0038(12)
C14 0.0362(14) 0.0356(16) 0.0304(15) -0.0006(12) 0.0175(13) -0.0027(13)
C15 0.0488(17) 0.0496(19) 0.0386(18) -0.0082(14) 0.0272(15) -0.0021(15)
C16 0.060(2) 0.072(2) 0.0339(18) -0.0135(16) 0.0233(17) -0.0045(19)
C17 0.0531(19) 0.083(3) 0.0271(16) 0.0000(16) 0.0101(15) -0.002(2)
C18 0.0451(16) 0.058(2) 0.0358(17) 0.0061(15) 0.0159(15) 0.0089(16)
C19 0.0387(14) 0.0393(17) 0.0298(15) 0.0068(12) 0.0164(13) 0.0026(13)
C20 0.0406(15) 0.0287(15) 0.0348(16) 0.0046(12) 0.0213(14) 0.0036(13)
C21 0.0343(13) 0.0278(14) 0.0259(13) 0.0013(11) 0.0139(12) -0.0021(12)
C22 0.0329(13) 0.0334(15) 0.0297(14) 0.0019(11) 0.0180(12) 0.0050(12)
C23 0.0406(16) 0.0377(17) 0.0334(17) -0.0015(12) 0.0203(15) -0.0014(12)
C24 0.0375(14) 0.0270(15) 0.0270(14) 0.0019(11) 0.0161(12) 0.0011(12)
C25 0.0409(16) 0.0496(19) 0.0312(16) -0.0051(13) 0.0186(14) 0.0026(14)
C26 0.0344(16) 0.059(2) 0.0417(19) -0.0011(15) 0.0184(16) 0.0011(14)
C27 0.0410(16) 0.0428(17) 0.0386(18) -0.0051(14) 0.0155(15) -0.0045(14)
C28 0.119(4) 0.062(3) 0.074(3) -0.005(2) 0.026(3) 0.001(3)
Cl1 0.1176(9) 0.0924(9) 0.0798(8) 0.0022(6) 0.0556(7) -0.0060(7)
Cl2 0.265(2) 0.0977(12) 0.0845(11) 0.0124(8) 0.0550(13) -0.0256(13)
N1 0.0340(12) 0.0435(15) 0.0318(13) -0.0033(11) 0.0125(11) -0.0071(11)
N2 0.0500(15) 0.0432(14) 0.0350(14) -0.0080(11) 0.0222(13) -0.0040(12)
O1 0.0552(13) 0.0640(16) 0.0550(15) 0.0262(12) 0.0251(12) 0.0239(12)
O2 0.0363(10) 0.0482(13) 0.0366(11) 0.0091(9) 0.0203(9) 0.0068(9)
O3 0.0546(12) 0.0460(12) 0.0424(13) 0.0083(10) 0.0262(11) 0.0163(11)

loop_
_atom_type_symbol
_atom_type_description
_atom_type_scat_dispersion_real
_atom_type_scat_dispersion_imag
_atom_type_scat_source
C C 0.0033 0.0016 'International Tables Vol C Tables 4.2.6.8 and 6.1.1.4'
H H 0.0000 0.0000 'International Tables Vol C Tables 4.2.6.8 and 6.1.1.4'
N N 0.0061 0.0033 'International Tables Vol C Tables 4.2.6.8 and 6.1.1.4'
O O 0.0106 0.0060 'International Tables Vol C Tables 4.2.6.8 and 6.1.1.4'
Cl Cl 0.1484 0.1585 'International Tables Vol C Tables 4.2.6.8 and 6.1.1.4'

loop_
_geom_angle_atom_site_label_1
_geom_angle_atom_site_label_2
_geom_angle_atom_site_label_3
_geom_angle
C2 C1 C6 122.3(6)
C2 C1 H1 118.8
C6 C1 H1 118.8
C1 C2 C3 119.4(6)
C1 C2 H2 120.3
C3 C2 H2 120.3
C4 C3 C2 119.9(7)
C4 C3 H3 120.0
C2 C3 H3 120.0
C3 C4 C5 119.9(6)
C3 C4 H4 120.1
C5 C4 H4 120.1
C6 C5 C4 120.3(5)
C6 C5 H5 119.8
C4 C5 H5 119.8
C5 C6 C1 118.1(4)
C5 C6 C7 120.7(4)
C1 C6 C7 121.3(4)
N1 C7 C6 113.3(3)
N1 C7 H7A 108.9
C6 C7 H7A 108.9
N1 C7 H7B 108.9
C6 C7 H7B 108.9
H7A C7 H7B 107.7
N1 C8 C9 112.8(2)
N1 C8 H8A 109.0
C9 C8 H8A 109.0
N1 C8 H8B 109.0
C9 C8 H8B 109.0
H8A C8 H8B 107.8
C10 C9 C8 110.4(2)
C10 C9 C22 107.0(2)
C8 C9 C22 112.1(2)
C10 C9 H9 109.1
C8 C9 H9 109.1
C22 C9 H9 109.1
O1 C10 C9 124.3(3)
O1 C10 C11 124.0(3)
C9 C10 C11 111.6(2)
C10 C11 C12 108.8(3)
C10 C11 C13 107.7(2)
C12 C11 C13 114.1(2)
C10 C11 H11 108.7
C12 C11 H11 108.7
C13 C11 H11 108.7
N1 C12 C11 111.7(2)
N1 C12 H12A 109.3
C11 C12 H12A 109.3
N1 C12 H12B 109.3
C11 C12 H12B 109.3
H12A C12 H12B 107.9
O2 C13 C14 112.7(2)
O2 C13 C21 112.1(2)
C14 C13 C21 102.9(2)
O2 C13 C11 103.9(2)
C14 C13 C11 111.9(2)
C21 C13 C11 113.6(2)
C15 C14 C19 119.8(3)
C15 C14 C13 127.9(3)
C19 C14 C13 112.2(2)
C14 C15 C16 119.1(3)
C14 C15 H15 120.5
C16 C15 H15 120.5
C17 C16 C15 121.2(3)
C17 C16 H16 119.4
C15 C16 H16 119.4
C16 C17 C18 120.6(3)
C16 C17 H17 119.7
C18 C17 H17 119.7
C17 C18 C19 118.0(3)
C17 C18 H18 121.0
C19 C18 H18 121.0
C18 C19 C14 121.2(3)
C18 C19 C20 129.5(3)
C14 C19 C20 109.2(2)
O3 C20 C19 127.2(3)
O3 C20 C21 125.2(3)
C19 C20 C21 107.6(2)
C20 C21 C22 114.4(2)
C20 C21 C13 105.5(2)
C22 C21 C13 120.3(2)
C20 C21 H21 105.1
C22 C21 H21 105.1
C13 C21 H21 105.1
C24 C22 C21 114.3(2)
C24 C22 C9 109.0(2)
C21 C22 C9 113.8(2)
C24 C22 H22 106.4
C21 C22 H22 106.4
C9 C22 H22 106.4
N2 C23 C24 125.1(3)
N2 C23 H23 117.4
C24 C23 H23 117.4
C25 C24 C23 116.5(3)
C25 C24 C22 124.7(2)
C23 C24 C22 118.7(2)
C24 C25 C26 119.4(3)
C24 C25 H25 120.3
C26 C25 H25 120.3
C27 C26 C25 119.2(3)
C27 C26 H26 120.4
C25 C26 H26 120.4
N2 C27 C26 123.6(3)
N2 C27 H27 118.2
C26 C27 H27 118.2
Cl2 C28 Cl1 113.3(3)
Cl2 C28 H28A 108.9
Cl1 C28 H28A 108.9
Cl2 C28 H28B 108.9
Cl1 C28 H28B 108.9
H28A C28 H28B 107.7
C8 N1 C12 109.0(2)
C8 N1 C7 112.6(3)
C12 N1 C7 109.4(2)
C23 N2 C27 116.0(3)
C13 O2 H2A 109.5

loop_
_geom_bond_atom_site_label_1
_geom_bond_atom_site_label_2
_geom_bond_distance
C1 C2 1.372(8)
C1 C6 1.376(6)
C1 H1 0.9300
C2 C3 1.379(11)
C2 H2 0.9300
C3 C4 1.362(11)
C3 H3 0.9300
C4 C5 1.415(8)
C4 H4 0.9300
C5 C6 1.371(6)
C5 H5 0.9300
C6 C7 1.490(5)
C7 N1 1.471(4)
C7 H7A 0.9700
C7 H7B 0.9700
C8 N1 1.453(4)
C8 C9 1.518(4)
C8 H8A 0.9700
C8 H8B 0.9700
C9 C10 1.501(4)
C9 C22 1.568(4)
C9 H9 0.9800
C10 O1 1.216(3)
C10 C11 1.507(4)
C11 C12 1.523(4)
C11 C13 1.555(4)
C11 H11 0.9800
C12 N1 1.464(4)
C12 H12A 0.9700
C12 H12B 0.9700
C13 O2 1.430(3)
C13 C14 1.512(4)
C13 C21 1.552(4)
C14 C15 1.378(4)
C14 C19 1.392(4)
C15 C16 1.379(5)
C15 H15 0.9300
C16 C17 1.375(5)
C16 H16 0.9300
C17 C18 1.387(5)
C17 H17 0.9300
C18 C19 1.387(4)
C18 H18 0.9300
C19 C20 1.467(4)
C20 O3 1.217(4)
C20 C21 1.521(4)
C21 C22 1.539(4)
C21 H21 0.9800
C22 C24 1.519(4)
C22 H22 0.9800
C23 N2 1.334(4)
C23 C24 1.384(4)
C23 H23 0.9300
C24 C25 1.379(4)
C25 C26 1.382(4)
C25 H25 0.9300
C26 C27 1.352(5)
C26 H26 0.9300
C27 N2 1.342(4)
C27 H27 0.9300
C28 Cl2 1.708(5)
C28 Cl1 1.740(5)
C28 H28A 0.9700
C28 H28B 0.9700
O2 H2A 0.8200

loop_
_geom_hbond_atom_site_label_D
_geom_hbond_atom_site_label_H
_geom_hbond_atom_site_label_A
_geom_hbond_distance_DH
_geom_hbond_distance_HA
_geom_hbond_distance_DA
_geom_hbond_angle_DHA
_geom_hbond_site_symmetry_A
O2 H2A N2 0.82 2.03 2.837(3) 169.5 4_576
